data_7157047
loop_
_publ_author_name
'Pozharskii, Alexander F.'
'Ozeryanskii, Valery A.'
'Mikshiev, Vladimir Y.'
'Chernyshev, Anatoly V.'
'Metelitsa, Anatoly V.'
'Antonov, Alexander S.'

_publ_section_title
;
 Proton-induced fluorescence in modified quino[7,8-h]quinolines: dual
 sensing for protons and \p-donors.
;
_journal_issue 35
_journal_name_full 'Organic &amp; biomolecular chemistry'
_journal_page_first 8221
_journal_page_last 8233
_journal_paper_doi 10.1039/c9ob01391a
_journal_volume 17
_journal_year 2019
_chemical_formula_moiety 'C18 H12 N2, C6 H6 O'
_chemical_formula_sum 'C24 H18 N2 O'
_chemical_formula_weight 350.40
_chemical_melting_point '197-198 deg/C (decomp.)'
_space_group_IT_number 14
_space_group_name_Hall '-P 2yn'
_space_group_name_H-M_alt 'P 1 21/n 1'
_symmetry_cell_setting monoclinic
_symmetry_space_group_name_Hall '-P 2yn'
_symmetry_space_group_name_H-M 'P 1 21/n 1'
_atom_sites_solution_hydrogens mixed
_atom_sites_solution_primary direct
_atom_sites_solution_secondary difmap
_audit_creation_method SHELXL-97
_audit_update_record
;
2019-05-31 deposited with the CCDC.    2019-07-30 downloaded from the CCDC.
;
_cell_angle_alpha 90.00
_cell_angle_beta 96.923(4)
_cell_angle_gamma 90.00
_cell_formula_units_Z 8
_cell_length_a 21.179(4)
_cell_length_b 7.3790(15)
_cell_length_c 22.305(4)
_cell_measurement_reflns_used 593
_cell_measurement_temperature 100(2)
_cell_measurement_theta_max 26
_cell_measurement_theta_min 3
_cell_volume 3460.4(11)
_computing_cell_refinement 'Bruker SAINT'
_computing_data_collection 'Bruker APEX II'
_computing_data_reduction 'Bruker SAINT'
_computing_molecular_graphics 'Bruker SHELXTL'
_computing_publication_material 'Bruker SHELXTL'
_computing_structure_refinement 'SHELXL-97 (Sheldrick, 1997)'
_computing_structure_solution 'SHELXS-97 (Sheldrick, 1997)'
_diffrn_ambient_temperature 100(2)
_diffrn_measured_fraction_theta_full 0.986
_diffrn_measured_fraction_theta_max 0.986
_diffrn_measurement_device_type 'Bruker APEX II CCD area detector''
_diffrn_measurement_method 'omega scans'
_diffrn_radiation_monochromator graphite
_diffrn_radiation_source 'fine-focus sealed tube'
_diffrn_radiation_type MoK\a
_diffrn_radiation_wavelength 0.71073
_diffrn_reflns_av_R_equivalents 0.0813
_diffrn_reflns_av_sigmaI/netI 0.0863
_diffrn_reflns_limit_h_max 26
_diffrn_reflns_limit_h_min -26
_diffrn_reflns_limit_k_max 9
_diffrn_reflns_limit_k_min -9
_diffrn_reflns_limit_l_max 27
_diffrn_reflns_limit_l_min -27
_diffrn_reflns_number 30401
_diffrn_reflns_theta_full 26.00
_diffrn_reflns_theta_max 26.00
_diffrn_reflns_theta_min 1.25
_exptl_absorpt_coefficient_mu 0.083
_exptl_absorpt_correction_T_max 0.980
_exptl_absorpt_correction_T_min 0.956
_exptl_absorpt_correction_type multi-scan
_exptl_absorpt_process_details SADABS
_exptl_crystal_colour grey
_exptl_crystal_density_diffrn 1.345
_exptl_crystal_density_method 'not measured'
_exptl_crystal_description plate
_exptl_crystal_F_000 1472
_exptl_crystal_recrystallization_method 'Re-crystallisation from solvent: chloroform'
_exptl_crystal_size_max 0.55
_exptl_crystal_size_mid 0.35
_exptl_crystal_size_min 0.25
_refine_diff_density_max 0.282
_refine_diff_density_min -0.254
_refine_diff_density_rms 0.061
_refine_ls_extinction_method refall
_refine_ls_goodness_of_fit_ref 1.010
_refine_ls_hydrogen_treatment mixed
_refine_ls_matrix_type full
_refine_ls_number_parameters 495
_refine_ls_number_reflns 6683
_refine_ls_number_restraints 0
_refine_ls_restrained_S_all 1.010
_refine_ls_R_factor_all 0.1047
_refine_ls_R_factor_gt 0.0663
_refine_ls_shift/su_max 0.001
_refine_ls_shift/su_mean 0.000
_refine_ls_structure_factor_coef Fsqd
_refine_ls_weighting_details 'calc w=1/[\s^2^(Fo^2^)+(0.0127P)^2^+6.8500P] where P=(Fo^2^+2Fc^2^)/3'
_refine_ls_weighting_scheme calc
_refine_ls_wR_factor_gt 0.1211
_refine_ls_wR_factor_ref 0.1296
_reflns_number_gt 4230
_reflns_number_total 6683
_reflns_threshold_expression I>2\s(I)
_cod_data_source_file c9ob01391a2.cif
_cod_data_source_block sa
_cod_depositor_comments
;
The following automatic conversions were performed:

'_symmetry_cell_setting' value 'Monoclinic' changed to 'monoclinic'
according to
/home/data/users/saulius/crontab/automatic-downloads/rss-feeds/RSC/lib/dictionaries/cif_core.dic
dictionary named 'cif_core.dic' version 2.4.2 from 2011-04-26.

Automatic conversion script
Id: cif_fix_values 4973 2017-02-22 13:04:09Z antanas 

 Adding full bibliography for 7157043--7157048.cif.
;
_cod_original_cell_volume 3460.5(12)
_cod_original_sg_symbol_H-M 'P 21/n'
_cod_database_code 7157047

loop_
_symmetry_equiv_pos_as_xyz
'x, y, z'
'-x+1/2, y+1/2, -z+1/2'
'-x, -y, -z'
'x-1/2, -y-1/2, z-1/2'

loop_
_atom_site_label
_atom_site_type_symbol
_atom_site_fract_x
_atom_site_fract_y
_atom_site_fract_z
_atom_site_U_iso_or_equiv
_atom_site_adp_type
_atom_site_occupancy
_atom_site_symmetry_multiplicity
_atom_site_calc_flag
_atom_site_refinement_flags
O1 O 0.63114(11) 0.2235(3) 0.76719(10) 0.0239(5) Uani 1 1 d .
O2 O 0.74439(10) 0.0512(3) 0.36674(10) 0.0211(5) Uani 1 1 d .
C37 C 0.64022(14) 0.4064(4) 0.76436(14) 0.0183(7) Uani 1 1 d .
C38 C 0.67807(15) 0.4706(5) 0.72223(15) 0.0224(8) Uani 1 1 d .
H38A H 0.6959 0.3902 0.6969 0.027 Uiso 1 1 calc R
C39 C 0.68907(16) 0.6556(5) 0.71813(15) 0.0254(8) Uani 1 1 d .
H39A H 0.7147 0.6984 0.6901 0.030 Uiso 1 1 calc R
C40 C 0.66248(14) 0.7768(5) 0.75511(14) 0.0224(7) Uani 1 1 d .
H40A H 0.6700 0.9005 0.7520 0.027 Uiso 1 1 calc R
C41 C 0.62458(14) 0.7126(5) 0.79684(14) 0.0209(7) Uani 1 1 d .
H41A H 0.6065 0.7935 0.8219 0.025 Uiso 1 1 calc R
C42 C 0.61337(15) 0.5283(5) 0.80150(13) 0.0200(7) Uani 1 1 d .
H42A H 0.5878 0.4861 0.8296 0.024 Uiso 1 1 calc R
C43 C 0.73930(14) -0.1301(4) 0.35482(13) 0.0172(7) Uani 1 1 d .
C44 C 0.78013(15) -0.2076(5) 0.31794(14) 0.0216(7) Uani 1 1 d .
H44A H 0.8098 -0.1366 0.3012 0.026 Uiso 1 1 calc R
C45 C 0.77631(16) -0.3910(5) 0.30642(14) 0.0249(8) Uani 1 1 d .
H45A H 0.8041 -0.4432 0.2822 0.030 Uiso 1 1 calc R
C46 C 0.73203(16) -0.4995(5) 0.33011(14) 0.0231(8) Uani 1 1 d .
H46A H 0.7298 -0.6229 0.3217 0.028 Uiso 1 1 calc R
C47 C 0.69132(15) -0.4209(4) 0.36649(14) 0.0192(7) Uani 1 1 d .
H47A H 0.6615 -0.4922 0.3828 0.023 Uiso 1 1 calc R
C48 C 0.69455(14) -0.2369(4) 0.37888(13) 0.0177(7) Uani 1 1 d .
H48A H 0.6668 -0.1850 0.4033 0.021 Uiso 1 1 calc R
N1 N 0.51538(12) 0.1797(4) 0.81847(11) 0.0212(6) Uani 1 1 d .
N2 N 0.62936(12) 0.1066(4) 0.89184(11) 0.0186(6) Uani 1 1 d .
N3 N 0.69604(12) 0.0896(4) 0.48166(11) 0.0205(6) Uani 1 1 d .
N4 N 0.61611(12) 0.1671(4) 0.37518(11) 0.0170(6) Uani 1 1 d .
C1 C 0.47744(16) 0.1932(5) 0.76697(15) 0.0265(8) Uani 1 1 d .
H1A H 0.4948 0.1707 0.7313 0.032 Uiso 1 1 calc R
C2 C 0.41321(16) 0.2389(5) 0.76266(15) 0.0275(8) Uani 1 1 d .
H2A H 0.3888 0.2460 0.7252 0.033 Uiso 1 1 calc R
C3 C 0.38664(15) 0.2729(5) 0.81413(15) 0.0237(8) Uani 1 1 d .
H3A H 0.3437 0.3021 0.8123 0.028 Uiso 1 1 calc R
C4 C 0.42556(14) 0.2629(4) 0.87077(14) 0.0184(7) Uani 1 1 d .
C5 C 0.39851(15) 0.3029(4) 0.92496(15) 0.0213(7) Uani 1 1 d .
H5A H 0.3558 0.3343 0.9237 0.026 Uiso 1 1 calc R
C6 C 0.43617(14) 0.2940(4) 0.97775(14) 0.0180(7) Uani 1 1 d .
C7 C 0.50078(14) 0.2402(4) 0.97910(13) 0.0159(7) Uani 1 1 d .
C8 C 0.53149(14) 0.2336(4) 1.03949(13) 0.0174(7) Uani 1 1 d .
C9 C 0.59253(15) 0.1790(4) 1.04979(13) 0.0199(7) Uani 1 1 d .
H9A H 0.6127 0.1710 1.0891 0.024 Uiso 1 1 calc R
C10 C 0.62608(14) 0.1334(4) 0.99998(14) 0.0184(7) Uani 1 1 d .
C11 C 0.68917(15) 0.0702(5) 1.00938(15) 0.0229(8) Uani 1 1 d .
H11A H 0.7094 0.0577 1.0485 0.028 Uiso 1 1 calc R
C12 C 0.72103(15) 0.0268(5) 0.96153(15) 0.0237(8) Uani 1 1 d .
H12A H 0.7625 -0.0168 0.9674 0.028 Uiso 1 1 calc R
C13 C 0.68900(15) 0.0503(4) 0.90324(14) 0.0213(7) Uani 1 1 d .
H13A H 0.7110 0.0249 0.8706 0.026 Uiso 1 1 calc R
C14 C 0.59646(14) 0.1444(4) 0.93910(13) 0.0160(7) Uani 1 1 d .
C15 C 0.53041(14) 0.1997(4) 0.92810(13) 0.0164(7) Uani 1 1 d .
C16 C 0.49003(14) 0.2126(4) 0.87074(14) 0.0174(7) Uani 1 1 d .
C17 C 0.42193(15) 0.3294(5) 1.04202(14) 0.0233(8) Uani 1 1 d .
H17A H 0.3881 0.2508 1.0522 0.028 Uiso 1 1 calc R
H17B H 0.4093 0.4545 1.0467 0.028 Uiso 1 1 calc R
C18 C 0.48544(15) 0.2879(5) 1.08300(14) 0.0220(7) Uani 1 1 d .
H18A H 0.5006 0.3943 1.1059 0.026 Uiso 1 1 calc R
H18B H 0.4797 0.1901 1.1109 0.026 Uiso 1 1 calc R
C19 C 0.60113(15) 0.1887(5) 0.31626(14) 0.0228(8) Uani 1 1 d .
H19A H 0.6320 0.1606 0.2914 0.027 Uiso 1 1 calc R
C20 C 0.54268(16) 0.2504(5) 0.28897(14) 0.0252(8) Uani 1 1 d .
H20A H 0.5350 0.2655 0.2473 0.030 Uiso 1 1 calc R
C21 C 0.49677(16) 0.2883(5) 0.32517(14) 0.0241(8) Uani 1 1 d .
H21A H 0.4571 0.3291 0.3081 0.029 Uiso 1 1 calc R
C22 C 0.50905(14) 0.2660(4) 0.38744(13) 0.0184(7) Uani 1 1 d .
C23 C 0.46115(15) 0.3037(4) 0.42553(14) 0.0215(7) Uani 1 1 d .
H23A H 0.4211 0.3434 0.4090 0.026 Uiso 1 1 calc R
C24 C 0.47429(15) 0.2816(4) 0.48548(14) 0.0197(7) Uani 1 1 d .
C25 C 0.53571(14) 0.2217(4) 0.51061(13) 0.0175(7) Uani 1 1 d .
C26 C 0.53913(16) 0.2073(4) 0.57435(15) 0.0220(7) Uani 1 1 d .
C27 C 0.59479(16) 0.1555(4) 0.60685(14) 0.0228(8) Uani 1 1 d .
H27A H 0.5980 0.1460 0.6487 0.027 Uiso 1 1 calc R
C28 C 0.64843(15) 0.1158(4) 0.57537(13) 0.0200(7) Uani 1 1 d .
C29 C 0.70644(16) 0.0602(5) 0.60748(15) 0.0257(8) Uani 1 1 d .
H29A H 0.7105 0.0513 0.6494 0.031 Uiso 1 1 calc R
C30 C 0.75656(16) 0.0195(5) 0.57702(15) 0.0267(8) Uani 1 1 d .
H30A H 0.7951 -0.0188 0.5975 0.032 Uiso 1 1 calc R
C31 C 0.74879(16) 0.0367(5) 0.51444(15) 0.0249(8) Uani 1 1 d .
H31A H 0.7834 0.0087 0.4942 0.030 Uiso 1 1 calc R
C32 C 0.64499(15) 0.1288(4) 0.51139(13) 0.0171(7) Uani 1 1 d .
C33 C 0.58530(14) 0.1841(4) 0.47658(14) 0.0175(7) Uani 1 1 d .
C34 C 0.57093(14) 0.2052(4) 0.41207(13) 0.0163(7) Uani 1 1 d .
C35 C 0.43307(15) 0.3090(5) 0.53543(14) 0.0244(8) Uani 1 1 d .
H35A H 0.3954 0.2333 0.5291 0.029 Uiso 1 1 calc R
H35B H 0.4200 0.4346 0.5373 0.029 Uiso 1 1 calc R
C36 C 0.47533(15) 0.2539(5) 0.59421(14) 0.0241(8) Uani 1 1 d .
H36A H 0.4793 0.3533 0.6229 0.029 Uiso 1 1 calc R
H36B H 0.4575 0.1500 0.6128 0.029 Uiso 1 1 calc R
H1O H 0.606(2) 0.194(7) 0.805(2) 0.090(17) Uiso 1 1 d .
H2O H 0.711(2) 0.088(6) 0.3958(19) 0.067(14) Uiso 1 1 d .

loop_
_atom_site_aniso_label
_atom_site_aniso_U_11
_atom_site_aniso_U_22
_atom_site_aniso_U_33
_atom_site_aniso_U_23
_atom_site_aniso_U_13
_atom_site_aniso_U_12
O1 0.0348(14) 0.0136(12) 0.0246(13) 0.0016(10) 0.0095(10) -0.0005(10)
O2 0.0226(13) 0.0141(12) 0.0278(13) -0.0023(10) 0.0083(10) -0.0001(10)
C37 0.0174(17) 0.0171(18) 0.0200(17) -0.0005(13) 0.0007(13) 0.0000(13)
C38 0.0204(18) 0.0224(19) 0.0253(18) -0.0017(15) 0.0064(14) 0.0033(14)
C39 0.0252(19) 0.0220(19) 0.0304(19) 0.0029(15) 0.0094(15) -0.0015(15)
C40 0.0214(17) 0.0152(18) 0.0303(19) -0.0010(15) 0.0023(14) -0.0014(14)
C41 0.0181(17) 0.0228(19) 0.0209(17) -0.0049(15) -0.0019(13) 0.0016(14)
C42 0.0242(18) 0.0223(19) 0.0133(16) -0.0029(14) 0.0012(13) 0.0011(15)
C43 0.0187(17) 0.0150(17) 0.0164(16) 0.0017(13) -0.0043(13) 0.0028(13)
C44 0.0212(17) 0.0228(19) 0.0218(17) 0.0042(15) 0.0060(14) 0.0005(15)
C45 0.033(2) 0.025(2) 0.0190(18) -0.0008(15) 0.0112(15) 0.0042(16)
C46 0.032(2) 0.0161(18) 0.0201(17) -0.0017(14) 0.0003(14) 0.0031(15)
C47 0.0172(17) 0.0204(19) 0.0186(17) 0.0016(14) -0.0028(13) -0.0019(14)
C48 0.0163(16) 0.0226(18) 0.0141(15) -0.0010(13) 0.0012(12) 0.0009(14)
N1 0.0257(15) 0.0192(15) 0.0183(14) 0.0011(12) 0.0002(12) -0.0006(12)
N2 0.0190(15) 0.0155(14) 0.0218(14) -0.0009(11) 0.0049(11) -0.0001(11)
N3 0.0234(15) 0.0167(15) 0.0207(14) -0.0028(12) 0.0000(12) 0.0008(12)
N4 0.0169(14) 0.0156(14) 0.0190(14) -0.0026(11) 0.0036(11) -0.0032(11)
C1 0.032(2) 0.027(2) 0.0201(18) 0.0004(15) 0.0021(15) -0.0015(16)
C2 0.033(2) 0.026(2) 0.0206(18) 0.0024(15) -0.0072(15) -0.0003(16)
C3 0.0202(17) 0.0177(18) 0.0311(19) 0.0015(15) -0.0052(14) 0.0008(14)
C4 0.0198(17) 0.0108(16) 0.0246(17) 0.0018(13) 0.0023(13) 0.0013(13)
C5 0.0162(16) 0.0156(17) 0.0328(19) -0.0005(15) 0.0059(14) 0.0016(14)
C6 0.0190(17) 0.0098(16) 0.0260(17) -0.0006(14) 0.0064(14) -0.0026(13)
C7 0.0182(16) 0.0085(16) 0.0215(17) 0.0014(13) 0.0037(13) -0.0014(13)
C8 0.0220(17) 0.0140(17) 0.0161(16) 0.0007(13) 0.0016(13) -0.0049(14)
C9 0.0274(18) 0.0173(18) 0.0135(16) -0.0011(13) -0.0045(13) -0.0010(14)
C10 0.0158(16) 0.0175(18) 0.0213(17) 0.0008(14) 0.0001(13) -0.0019(13)
C11 0.0214(18) 0.0213(19) 0.0239(18) 0.0006(15) -0.0061(14) 0.0001(14)
C12 0.0136(17) 0.0254(19) 0.0312(19) 0.0041(16) -0.0010(14) 0.0005(14)
C13 0.0178(17) 0.0206(19) 0.0263(18) -0.0013(15) 0.0057(14) -0.0031(14)
C14 0.0190(17) 0.0105(16) 0.0189(16) 0.0008(13) 0.0040(13) -0.0005(13)
C15 0.0207(17) 0.0099(16) 0.0180(16) 0.0023(13) 0.0004(13) -0.0024(13)
C16 0.0194(16) 0.0105(16) 0.0218(17) 0.0008(13) 0.0001(13) -0.0010(13)
C17 0.0281(19) 0.0144(18) 0.0295(19) -0.0014(15) 0.0130(15) 0.0008(14)
C18 0.0286(18) 0.0186(18) 0.0200(17) -0.0037(14) 0.0072(14) -0.0029(15)
C19 0.0246(18) 0.0241(19) 0.0203(18) -0.0038(15) 0.0046(14) -0.0017(15)
C20 0.033(2) 0.027(2) 0.0145(17) -0.0032(14) -0.0037(14) 0.0005(16)
C21 0.0235(18) 0.0218(19) 0.0250(18) -0.0042(15) -0.0054(14) 0.0020(15)
C22 0.0196(17) 0.0143(17) 0.0209(17) -0.0029(14) 0.0006(13) -0.0023(14)
C23 0.0170(17) 0.0188(18) 0.0279(19) -0.0005(15) -0.0002(14) -0.0011(14)
C24 0.0209(17) 0.0138(17) 0.0255(18) -0.0018(14) 0.0070(14) -0.0026(14)
C25 0.0213(17) 0.0136(17) 0.0181(16) -0.0020(13) 0.0040(13) -0.0021(13)
C26 0.0303(19) 0.0111(17) 0.0273(18) -0.0022(14) 0.0141(15) -0.0052(15)
C27 0.036(2) 0.0191(18) 0.0136(16) -0.0015(14) 0.0054(14) -0.0050(15)
C28 0.0298(19) 0.0148(17) 0.0154(16) -0.0010(13) 0.0029(14) -0.0019(14)
C29 0.032(2) 0.0222(19) 0.0212(18) 0.0023(15) -0.0027(15) -0.0013(16)
C30 0.0244(19) 0.024(2) 0.029(2) 0.0012(16) -0.0072(15) -0.0001(15)
C31 0.0242(19) 0.0203(19) 0.030(2) -0.0021(15) 0.0017(15) -0.0017(15)
C32 0.0219(17) 0.0103(16) 0.0193(17) -0.0027(13) 0.0039(13) -0.0019(13)
C33 0.0199(17) 0.0125(16) 0.0207(17) -0.0031(13) 0.0048(13) -0.0017(13)
C34 0.0191(16) 0.0100(16) 0.0201(16) -0.0045(13) 0.0035(13) -0.0028(13)
C35 0.0261(19) 0.0182(18) 0.0304(19) -0.0022(15) 0.0097(15) -0.0032(15)
C36 0.036(2) 0.0154(18) 0.0238(18) -0.0057(14) 0.0157(15) -0.0050(15)

loop_
_atom_type_symbol
_atom_type_description
_atom_type_scat_dispersion_real
_atom_type_scat_dispersion_imag
_atom_type_scat_source
C C 0.0033 0.0016 'International Tables Vol C Tables 4.2.6.8 and 6.1.1.4'
H H 0.0000 0.0000 'International Tables Vol C Tables 4.2.6.8 and 6.1.1.4'
N N 0.0061 0.0033 'International Tables Vol C Tables 4.2.6.8 and 6.1.1.4'
O O 0.0106 0.0060 'International Tables Vol C Tables 4.2.6.8 and 6.1.1.4'

loop_
_geom_angle_atom_site_label_1
_geom_angle_atom_site_label_2
_geom_angle_atom_site_label_3
_geom_angle
C37 O1 H1O 109(3)
C43 O2 H2O 109(2)
O1 C37 C38 117.6(3)
O1 C37 C42 122.8(3)
C38 C37 C42 119.6(3)
C37 C38 C39 119.6(3)
C37 C38 H38A 120.2
C39 C38 H38A 120.2
C40 C39 C38 120.9(3)
C40 C39 H39A 119.6
C38 C39 H39A 119.6
C39 C40 C41 119.4(3)
C39 C40 H40A 120.3
C41 C40 H40A 120.3
C40 C41 C42 120.3(3)
C40 C41 H41A 119.8
C42 C41 H41A 119.8
C41 C42 C37 120.3(3)
C41 C42 H42A 119.9
C37 C42 H42A 119.9
O2 C43 C44 118.6(3)
O2 C43 C48 121.5(3)
C44 C43 C48 119.9(3)
C45 C44 C43 119.3(3)
C45 C44 H44A 120.4
C43 C44 H44A 120.4
C44 C45 C46 121.6(3)
C44 C45 H45A 119.2
C46 C45 H45A 119.2
C47 C46 C45 118.8(3)
C47 C46 H46A 120.6
C45 C46 H46A 120.6
C46 C47 C48 120.6(3)
C46 C47 H47A 119.7
C48 C47 H47A 119.7
C47 C48 C43 119.9(3)
C47 C48 H48A 120.1
C43 C48 H48A 120.1
C1 N1 C16 117.9(3)
C13 N2 C14 118.8(3)
C31 N3 C32 117.5(3)
C19 N4 C34 118.2(3)
N1 C1 C2 124.3(3)
N1 C1 H1A 117.9
C2 C1 H1A 117.9
C3 C2 C1 119.1(3)
C3 C2 H2A 120.5
C1 C2 H2A 120.5
C2 C3 C4 119.0(3)
C2 C3 H3A 120.5
C4 C3 H3A 120.5
C16 C4 C3 117.9(3)
C16 C4 C5 122.7(3)
C3 C4 C5 119.4(3)
C6 C5 C4 118.4(3)
C6 C5 H5A 120.8
C4 C5 H5A 120.8
C5 C6 C7 120.1(3)
C5 C6 C17 130.8(3)
C7 C6 C17 109.1(3)
C15 C7 C6 124.6(3)
C15 C7 C8 124.4(3)
C6 C7 C8 111.0(3)
C9 C8 C7 119.4(3)
C9 C8 C18 130.6(3)
C7 C8 C18 110.0(3)
C8 C9 C10 119.7(3)
C8 C9 H9A 120.2
C10 C9 H9A 120.2
C11 C10 C14 117.5(3)
C11 C10 C9 121.0(3)
C14 C10 C9 121.5(3)
C12 C11 C10 120.7(3)
C12 C11 H11A 119.7
C10 C11 H11A 119.7
C11 C12 C13 117.7(3)
C11 C12 H12A 121.1
C13 C12 H12A 121.1
N2 C13 C12 124.0(3)
N2 C13 H13A 118.0
C12 C13 H13A 118.0
N2 C14 C10 121.2(3)
N2 C14 C15 120.0(3)
C10 C14 C15 118.8(3)
C7 C15 C14 116.2(3)
C7 C15 C16 115.4(3)
C14 C15 C16 128.4(3)
N1 C16 C4 121.8(3)
N1 C16 C15 119.4(3)
C4 C16 C15 118.8(3)
C6 C17 C18 105.2(2)
C6 C17 H17A 110.7
C18 C17 H17A 110.7
C6 C17 H17B 110.7
C18 C17 H17B 110.7
H17A C17 H17B 108.8
C8 C18 C17 104.7(2)
C8 C18 H18A 110.8
C17 C18 H18A 110.8
C8 C18 H18B 110.8
C17 C18 H18B 110.8
H18A C18 H18B 108.9
N4 C19 C20 124.7(3)
N4 C19 H19A 117.7
C20 C19 H19A 117.7
C21 C20 C19 117.9(3)
C21 C20 H20A 121.0
C19 C20 H20A 121.0
C20 C21 C22 120.3(3)
C20 C21 H21A 119.8
C22 C21 H21A 119.8
C21 C22 C23 120.7(3)
C21 C22 C34 118.2(3)
C23 C22 C34 121.1(3)
C24 C23 C22 119.5(3)
C24 C23 H23A 120.3
C22 C23 H23A 120.3
C23 C24 C25 120.0(3)
C23 C24 C35 130.5(3)
C25 C24 C35 109.5(3)
C33 C25 C26 125.4(3)
C33 C25 C24 124.0(3)
C26 C25 C24 110.6(3)
C27 C26 C25 119.4(3)
C27 C26 C36 130.9(3)
C25 C26 C36 109.7(3)
C26 C27 C28 118.8(3)
C26 C27 H27A 120.6
C28 C27 H27A 120.6
C29 C28 C32 117.8(3)
C29 C28 C27 120.3(3)
C32 C28 C27 121.9(3)
C30 C29 C28 119.7(3)
C30 C29 H29A 120.1
C28 C29 H29A 120.1
C29 C30 C31 118.4(3)
C29 C30 H30A 120.8
C31 C30 H30A 120.8
N3 C31 C30 125.0(3)
N3 C31 H31A 117.5
C30 C31 H31A 117.5
N3 C32 C28 121.6(3)
N3 C32 C33 119.1(3)
C28 C32 C33 119.2(3)
C25 C33 C34 116.0(3)
C25 C33 C32 115.2(3)
C34 C33 C32 128.7(3)
N4 C34 C22 120.6(3)
N4 C34 C33 120.0(3)
C22 C34 C33 119.3(3)
C24 C35 C36 105.2(3)
C24 C35 H35A 110.7
C36 C35 H35A 110.7
C24 C35 H35B 110.7
C36 C35 H35B 110.7
H35A C35 H35B 108.8
C26 C36 C35 104.9(3)
C26 C36 H36A 110.8
C35 C36 H36A 110.8
C26 C36 H36B 110.8
C35 C36 H36B 110.8
H36A C36 H36B 108.8

loop_
_geom_bond_atom_site_label_1
_geom_bond_atom_site_label_2
_geom_bond_distance
O1 C37 1.366(4)
O1 H1O 1.07(5)
O2 C43 1.366(4)
O2 H2O 1.05(4)
C37 C38 1.390(4)
C37 C42 1.390(4)
C38 C39 1.390(5)
C38 H38A 0.9300
C39 C40 1.382(4)
C39 H39A 0.9300
C40 C41 1.384(4)
C40 H40A 0.9300
C41 C42 1.386(5)
C41 H41A 0.9300
C42 H42A 0.9300
C43 C44 1.387(4)
C43 C48 1.389(4)
C44 C45 1.378(5)
C44 H44A 0.9300
C45 C46 1.385(5)
C45 H45A 0.9300
C46 C47 1.381(4)
C46 H46A 0.9300
C47 C48 1.386(4)
C47 H47A 0.9300
C48 H48A 0.9300
N1 C1 1.324(4)
N1 C16 1.363(4)
N2 C13 1.325(4)
N2 C14 1.361(4)
N3 C31 1.318(4)
N3 C32 1.366(4)
N4 C19 1.324(4)
N4 C34 1.364(4)
C1 C2 1.394(5)
C1 H1A 0.9300
C2 C3 1.361(5)
C2 H2A 0.9300
C3 C4 1.425(4)
C3 H3A 0.9300
C4 C16 1.415(4)
C4 C5 1.429(4)
C5 C6 1.342(4)
C5 H5A 0.9300
C6 C7 1.422(4)
C6 C17 1.523(4)
C7 C15 1.396(4)
C7 C8 1.424(4)
C8 C9 1.347(4)
C8 C18 1.510(4)
C9 C10 1.429(4)
C9 H9A 0.9300
C10 C11 1.407(4)
C10 C14 1.428(4)
C11 C12 1.368(4)
C11 H11A 0.9300
C12 C13 1.403(4)
C12 H12A 0.9300
C13 H13A 0.9300
C14 C15 1.449(4)
C15 C16 1.454(4)
C17 C18 1.563(4)
C17 H17A 0.9700
C17 H17B 0.9700
C18 H18A 0.9700
C18 H18B 0.9700
C19 C20 1.389(4)
C19 H19A 0.9300
C20 C21 1.365(4)
C20 H20A 0.9300
C21 C22 1.392(4)
C21 H21A 0.9300
C22 C23 1.427(4)
C22 C34 1.431(4)
C23 C24 1.343(4)
C23 H23A 0.9300
C24 C25 1.423(4)
C24 C35 1.510(4)
C25 C33 1.396(4)
C25 C26 1.419(4)
C26 C27 1.362(5)
C26 C36 1.511(4)
C27 C28 1.436(4)
C27 H27A 0.9300
C28 C29 1.407(5)
C28 C32 1.424(4)
C29 C30 1.361(5)
C29 H29A 0.9300
C30 C31 1.391(5)
C30 H30A 0.9300
C31 H31A 0.9300
C32 C33 1.460(4)
C33 C34 1.443(4)
C35 C36 1.550(5)
C35 H35A 0.9700
C35 H35B 0.9700
C36 H36A 0.9700
C36 H36B 0.9700

loop_
_geom_hbond_atom_site_label_D
_geom_hbond_atom_site_label_H
_geom_hbond_atom_site_label_A
_geom_hbond_site_symmetry_A
_geom_hbond_distance_DH
_geom_hbond_distance_HA
_geom_hbond_distance_DA
_geom_hbond_angle_DHA
O1 H1O N1 1_555 1.07(5) 1.98(5) 2.846(4) 135(5)
O1 H1O N2 1_555 1.07(5) 2.04(5) 2.916(4) 136(5)
O2 H2O N3 1_555 1.05(5) 1.98(5) 2.887(4) 143(5)
O2 H2O N4 1_555 1.05(5) 2.09(5) 2.876(4) 130(5)

loop_
_geom_torsion_atom_site_label_1
_geom_torsion_atom_site_label_2
_geom_torsion_atom_site_label_3
_geom_torsion_atom_site_label_4
_geom_torsion
O1 C37 C38 C39 -179.4(3)
C42 C37 C38 C39 0.6(5)
C37 C38 C39 C40 -0.5(5)
C38 C39 C40 C41 0.2(5)
C39 C40 C41 C42 0.0(5)
C40 C41 C42 C37 0.1(5)
O1 C37 C42 C41 179.6(3)
C38 C37 C42 C41 -0.4(5)
O2 C43 C44 C45 178.8(3)
C48 C43 C44 C45 -1.0(5)
C43 C44 C45 C46 0.9(5)
C44 C45 C46 C47 -0.5(5)
C45 C46 C47 C48 0.2(5)
C46 C47 C48 C43 -0.3(5)
O2 C43 C48 C47 -179.1(3)
C44 C43 C48 C47 0.7(4)
C16 N1 C1 C2 0.0(5)
N1 C1 C2 C3 0.1(6)
C1 C2 C3 C4 0.8(5)
C2 C3 C4 C16 -1.8(5)
C2 C3 C4 C5 178.4(3)
C16 C4 C5 C6 0.7(5)
C3 C4 C5 C6 -179.5(3)
C4 C5 C6 C7 -2.0(5)
C4 C5 C6 C17 179.5(3)
C5 C6 C7 C15 2.2(5)
C17 C6 C7 C15 -179.0(3)
C5 C6 C7 C8 -177.9(3)
C17 C6 C7 C8 0.9(4)
C15 C7 C8 C9 -2.5(5)
C6 C7 C8 C9 177.7(3)
C15 C7 C8 C18 179.3(3)
C6 C7 C8 C18 -0.5(4)
C7 C8 C9 C10 1.8(5)
C18 C8 C9 C10 179.5(3)
C8 C9 C10 C11 -177.9(3)
C8 C9 C10 C14 0.1(5)
C14 C10 C11 C12 2.0(5)
C9 C10 C11 C12 -180.0(3)
C10 C11 C12 C13 1.0(5)
C14 N2 C13 C12 0.0(5)
C11 C12 C13 N2 -2.1(5)
C13 N2 C14 C10 3.2(4)
C13 N2 C14 C15 -177.7(3)
C11 C10 C14 N2 -4.2(5)
C9 C10 C14 N2 177.8(3)
C11 C10 C14 C15 176.7(3)
C9 C10 C14 C15 -1.3(5)
C6 C7 C15 C14 -179.0(3)
C8 C7 C15 C14 1.2(5)
C6 C7 C15 C16 -1.0(5)
C8 C7 C15 C16 179.2(3)
N2 C14 C15 C7 -178.4(3)
C10 C14 C15 C7 0.7(4)
N2 C14 C15 C16 3.9(5)
C10 C14 C15 C16 -177.0(3)
C1 N1 C16 C4 -1.1(5)
C1 N1 C16 C15 -179.8(3)
C3 C4 C16 N1 2.0(5)
C5 C4 C16 N1 -178.2(3)
C3 C4 C16 C15 -179.3(3)
C5 C4 C16 C15 0.5(5)
C7 C15 C16 N1 178.4(3)
C14 C15 C16 N1 -3.9(5)
C7 C15 C16 C4 -0.3(4)
C14 C15 C16 C4 177.4(3)
C5 C6 C17 C18 177.8(3)
C7 C6 C17 C18 -0.8(3)
C9 C8 C18 C17 -178.0(3)
C7 C8 C18 C17 0.0(4)
C6 C17 C18 C8 0.5(3)
C34 N4 C19 C20 1.0(5)
N4 C19 C20 C21 -1.4(5)
C19 C20 C21 C22 0.4(5)
C20 C21 C22 C23 -179.5(3)
C20 C21 C22 C34 0.8(5)
C21 C22 C23 C24 -179.8(3)
C34 C22 C23 C24 -0.1(5)
C22 C23 C24 C25 0.3(5)
C22 C23 C24 C35 -179.2(3)
C23 C24 C25 C33 0.5(5)
C35 C24 C25 C33 -179.9(3)
C23 C24 C25 C26 -179.9(3)
C35 C24 C25 C26 -0.3(4)
C33 C25 C26 C27 1.0(5)
C24 C25 C26 C27 -178.6(3)
C33 C25 C26 C36 -178.3(3)
C24 C25 C26 C36 2.1(4)
C25 C26 C27 C28 -0.3(5)
C36 C26 C27 C28 178.8(3)
C26 C27 C28 C29 -179.4(3)
C26 C27 C28 C32 -0.1(5)
C32 C28 C29 C30 -0.6(5)
C27 C28 C29 C30 178.7(3)
C28 C29 C30 C31 0.8(5)
C32 N3 C31 C30 -0.6(5)
C29 C30 C31 N3 -0.1(5)
C31 N3 C32 C28 0.8(4)
C31 N3 C32 C33 -178.7(3)
C29 C28 C32 N3 -0.2(5)
C27 C28 C32 N3 -179.5(3)
C29 C28 C32 C33 179.3(3)
C27 C28 C32 C33 0.0(5)
C26 C25 C33 C34 179.1(3)
C24 C25 C33 C34 -1.4(5)
C26 C25 C33 C32 -1.1(5)
C24 C25 C33 C32 178.5(3)
N3 C32 C33 C25 -180.0(3)
C28 C32 C33 C25 0.5(4)
N3 C32 C33 C34 -0.1(5)
C28 C32 C33 C34 -179.6(3)
C19 N4 C34 C22 0.3(4)
C19 N4 C34 C33 -179.8(3)
C21 C22 C34 N4 -1.2(5)
C23 C22 C34 N4 179.1(3)
C21 C22 C34 C33 178.9(3)
C23 C22 C34 C33 -0.8(5)
C25 C33 C34 N4 -178.4(3)
C32 C33 C34 N4 1.7(5)
C25 C33 C34 C22 1.5(4)
C32 C33 C34 C22 -178.3(3)
C23 C24 C35 C36 178.0(4)
C25 C24 C35 C36 -1.6(3)
C27 C26 C36 C35 177.8(3)
C25 C26 C36 C35 -3.0(4)
C24 C35 C36 C26 2.7(3)
